data_7237568
loop_
_publ_author_name
'Li, Huijun'
'Li, Qingqing'
'Xu, Zhouqing'

_publ_section_title
;
 Lanthanide cation encapsulated in a metal--organic framework as a white
 LED and selective naked-eye reversible HCl sensor
;
_journal_issue 10
_journal_name_full 'Journal of Materials Chemistry C'
_journal_page_first 2880
_journal_paper_doi 10.1039/C8TC05956J
_journal_volume 7
_journal_year 2019
_chemical_formula_moiety 'C32 H12 O18 Zn3, 2(C 2 N H 8), 3(C H 3 O H), 5(H 2 O)'
_chemical_formula_sum 'C39 H50 N2 O26 Zn3'
_chemical_formula_weight 1158.92
_space_group_IT_number 61
_space_group_name_Hall '-P 2ac 2ab'
_space_group_name_H-M_alt 'P b c a'
_symmetry_cell_setting orthorhombic
_symmetry_space_group_name_H-M 'P b c a'
_atom_sites_solution_hydrogens geom
_atom_sites_solution_primary direct
_atom_sites_solution_secondary difmap
_audit_creation_method SHELXL-97
_audit_update_record
;
2018-11-03 deposited with the CCDC.
2019-01-28 downloaded from the CCDC.
;
_cell_angle_alpha 90.00
_cell_angle_beta 90.00
_cell_angle_gamma 90.00
_cell_formula_units_Z 4
_cell_length_a 16.274(5)
_cell_length_b 10.787(3)
_cell_length_c 24.384(8)
_cell_measurement_reflns_used 2567
_cell_measurement_temperature 296(2)
_cell_measurement_theta_max 22.27
_cell_measurement_theta_min 2.41
_cell_volume 4281(2)
_computing_cell_refinement 'Bruker SAINT'
_computing_data_collection 'Bruker APEX2'
_computing_data_reduction 'Bruker SAINT'
_computing_molecular_graphics 'Bruker SHELXTL'
_computing_publication_material 'Bruker SHELXTL'
_computing_structure_refinement 'SHELXL-97 (Sheldrick, 1997)'
_computing_structure_solution 'SHELXS-97 (Sheldrick, 1990)'
_diffrn_ambient_temperature 296(2)
_diffrn_measured_fraction_theta_full 0.991
_diffrn_measured_fraction_theta_max 0.991
_diffrn_measurement_device_type 'Bruker APEX-II CCD'
_diffrn_measurement_method '\f and \w scans'
_diffrn_radiation_monochromator graphite
_diffrn_radiation_source 'fine-focus sealed tube'
_diffrn_radiation_type MoK\a
_diffrn_radiation_wavelength 0.71073
_diffrn_reflns_av_R_equivalents 0.0856
_diffrn_reflns_av_sigmaI/netI 0.0887
_diffrn_reflns_limit_h_max 16
_diffrn_reflns_limit_h_min -21
_diffrn_reflns_limit_k_max 13
_diffrn_reflns_limit_k_min -14
_diffrn_reflns_limit_l_max 32
_diffrn_reflns_limit_l_min -31
_diffrn_reflns_number 25796
_diffrn_reflns_theta_full 28.48
_diffrn_reflns_theta_max 28.48
_diffrn_reflns_theta_min 1.67
_exptl_absorpt_coefficient_mu 1.770
_exptl_absorpt_correction_T_max 28.48
_exptl_absorpt_correction_T_min 1.67
_exptl_absorpt_correction_type none
_exptl_crystal_colour colorless
_exptl_crystal_density_diffrn 1.798
_exptl_crystal_density_method 'not measured'
_exptl_crystal_description block
_exptl_crystal_F_000 2384
_exptl_crystal_size_max 0.2
_exptl_crystal_size_mid 0.19
_exptl_crystal_size_min 0.16
_refine_diff_density_max 0.333
_refine_diff_density_min -0.776
_refine_diff_density_rms 0.083
_refine_ls_extinction_method none
_refine_ls_goodness_of_fit_ref 0.776
_refine_ls_hydrogen_treatment mixed
_refine_ls_matrix_type full
_refine_ls_number_parameters 241
_refine_ls_number_reflns 5370
_refine_ls_number_restraints 0
_refine_ls_restrained_S_all 0.776
_refine_ls_R_factor_all 0.0896
_refine_ls_R_factor_gt 0.0427
_refine_ls_shift/su_max 0.001
_refine_ls_shift/su_mean 0.000
_refine_ls_structure_factor_coef Fsqd
_refine_ls_weighting_details 'calc w=1/[\s^2^(Fo^2^)+(0.0611P)^2^+1.0525P] where P=(Fo^2^+2Fc^2^)/3'
_refine_ls_weighting_scheme calc
_refine_ls_wR_factor_gt 0.0968
_refine_ls_wR_factor_ref 0.1092
_reflns_number_gt 2985
_reflns_number_total 5370
_reflns_threshold_expression >2sigma(I)
_cod_data_source_file c8tc05956j3.cif
_cod_data_source_block a-sr
_cod_depositor_comments
;
The following automatic conversions were performed:

data item '_symmetry_cell_setting' value 'Orthorhombic' was changed
to 'orthorhombic' in accordance with the
/home/saulius/struct/COD-crude-data/automatic-downloads/DataCite-retrospective/RSC/depositions/lib/dictionaries/cif_core.dic
dictionary named 'cif_core.dic' version 2.4.2 last updated on
2011-04-26.

Automatic conversion script
Id: cif_fix_values 6909 2019-04-08 15:41:33Z antanas 
;
_cod_original_sg_symbol_H-M 'Pbca '
_cod_database_code 7237568

loop_
_symmetry_equiv_pos_as_xyz
'x, y, z'
'-x+1/2, -y, z+1/2'
'-x, y+1/2, -z+1/2'
'x+1/2, -y+1/2, -z'
'-x, -y, -z'
'x-1/2, y, -z-1/2'
'x, -y-1/2, z-1/2'
'-x-1/2, y-1/2, z'

loop_
_atom_site_label
_atom_site_type_symbol
_atom_site_fract_x
_atom_site_fract_y
_atom_site_fract_z
_atom_site_U_iso_or_equiv
_atom_site_adp_type
_atom_site_occupancy
_atom_site_symmetry_multiplicity
_atom_site_calc_flag
_atom_site_refinement_flags
Zn1 Zn 0.04695(2) 0.63061(4) 0.378880(14) 0.02854(12) Uani 1 1 d .
Zn2 Zn 0.0000 0.5000 0.5000 0.03245(15) Uani 1 2 d S
C1 C 0.26886(19) 0.5114(3) 0.57342(14) 0.0294(8) Uani 1 1 d .
C2 C 0.21716(19) 0.5260(3) 0.52934(13) 0.0282(8) Uani 1 1 d .
H2 H 0.1740 0.4709 0.5238 0.034 Uiso 1 1 calc R
C3 C 0.22957(18) 0.6225(3) 0.49351(13) 0.0277(7) Uani 1 1 d .
C4 C 0.1689(2) 0.6433(4) 0.44870(14) 0.0353(8) Uani 1 1 d .
C5 C 0.2961(2) 0.6996(3) 0.50065(13) 0.0317(8) Uani 1 1 d .
H5 H 0.3054 0.7638 0.4759 0.038 Uiso 1 1 calc R
C6 C 0.34876(19) 0.6826(3) 0.54397(13) 0.0274(7) Uani 1 1 d .
C7 C 0.42048(19) 0.7673(3) 0.55219(14) 0.0282(7) Uani 1 1 d .
C8 C 0.3345(2) 0.5891(3) 0.58111(14) 0.0321(8) Uani 1 1 d .
H8 H 0.3690 0.5787 0.6112 0.038 Uiso 1 1 calc R
C9 C 0.3065(2) 0.3586(3) 0.63913(14) 0.0304(7) Uani 1 1 d .
C10 C 0.3162(2) 0.3829(3) 0.69345(14) 0.0346(8) Uani 1 1 d .
H10 H 0.2861 0.4457 0.7101 0.042 Uiso 1 1 calc R
C11 C 0.3713(2) 0.3135(3) 0.72358(14) 0.0329(8) Uani 1 1 d .
C12 C 0.3843(2) 0.3459(4) 0.78228(15) 0.0429(10) Uani 1 1 d .
C13 C 0.4139(2) 0.2191(3) 0.69838(14) 0.0342(8) Uani 1 1 d .
H13 H 0.4493 0.1701 0.7190 0.041 Uiso 1 1 calc R
C14 C 0.4052(2) 0.1958(3) 0.64319(13) 0.0301(8) Uani 1 1 d .
C15 C 0.4516(2) 0.0949(3) 0.61532(14) 0.0317(8) Uani 1 1 d .
C16 C 0.3509(2) 0.2676(3) 0.61335(13) 0.0325(8) Uani 1 1 d .
H16 H 0.3446 0.2544 0.5759 0.039 Uiso 1 1 calc R
O1 O 0.24571(14) 0.4212(2) 0.61042(9) 0.0365(6) Uani 1 1 d .
O2 O 0.10606(13) 0.5713(2) 0.44557(9) 0.0325(5) Uani 1 1 d .
O3 O 0.17760(18) 0.7278(3) 0.41617(12) 0.0641(9) Uani 1 1 d .
O4 O 0.43386(13) 0.8451(2) 0.51587(10) 0.0336(6) Uani 1 1 d .
O5 O 0.46113(15) 0.7547(2) 0.59509(10) 0.0447(7) Uani 1 1 d .
O6 O 0.45302(14) 0.0958(2) 0.56459(9) 0.0363(6) Uani 1 1 d .
O7 O 0.48620(16) 0.0178(2) 0.64525(10) 0.0483(7) Uani 1 1 d .
O8 O 0.43690(15) 0.2836(3) 0.80865(9) 0.0436(7) Uani 1 1 d .
O9 O 0.3468(2) 0.4307(3) 0.80329(12) 0.0801(11) Uani 1 1 d .

loop_
_atom_site_aniso_label
_atom_site_aniso_U_11
_atom_site_aniso_U_22
_atom_site_aniso_U_33
_atom_site_aniso_U_23
_atom_site_aniso_U_13
_atom_site_aniso_U_12
Zn1 0.0290(2) 0.0364(2) 0.02020(19) 0.00360(17) 0.00078(16) 0.00246(17)
Zn2 0.0377(3) 0.0348(3) 0.0248(3) -0.0026(3) -0.0068(3) 0.0072(3)
C1 0.0268(18) 0.0263(18) 0.0352(19) -0.0016(15) -0.0016(14) 0.0031(14)
C2 0.0229(17) 0.029(2) 0.0329(19) -0.0026(15) -0.0071(14) 0.0026(14)
C3 0.0231(16) 0.0309(18) 0.0290(18) -0.0008(15) -0.0036(13) 0.0029(14)
C4 0.0333(19) 0.044(2) 0.0286(19) -0.0038(18) -0.0059(15) 0.0007(17)
C5 0.0333(18) 0.0335(19) 0.0284(18) -0.0009(16) 0.0005(16) -0.0011(15)
C6 0.0266(17) 0.0273(18) 0.0282(18) 0.0009(15) -0.0025(14) 0.0000(14)
C7 0.0231(17) 0.0272(19) 0.034(2) -0.0024(15) -0.0002(15) -0.0018(14)
C8 0.0284(18) 0.035(2) 0.033(2) 0.0018(15) -0.0120(15) -0.0028(15)
C9 0.0292(18) 0.0295(19) 0.0325(18) 0.0041(15) -0.0095(14) -0.0027(15)
C10 0.0338(19) 0.036(2) 0.034(2) -0.0081(16) -0.0039(15) 0.0033(15)
C11 0.037(2) 0.038(2) 0.0235(18) -0.0072(15) -0.0062(15) 0.0006(16)
C12 0.044(2) 0.058(3) 0.027(2) -0.0084(19) -0.0014(17) 0.003(2)
C13 0.039(2) 0.038(2) 0.0259(18) 0.0013(16) -0.0063(16) 0.0037(16)
C14 0.0320(19) 0.0330(19) 0.0251(18) -0.0010(15) -0.0021(15) -0.0029(15)
C15 0.0336(18) 0.0339(19) 0.0277(19) -0.0011(15) 0.0002(16) -0.0002(15)
C16 0.044(2) 0.0321(19) 0.0216(18) 0.0042(15) -0.0076(15) -0.0087(16)
O1 0.0320(13) 0.0366(14) 0.0409(15) 0.0158(11) -0.0103(11) -0.0044(11)
O2 0.0256(12) 0.0448(15) 0.0272(13) -0.0027(11) -0.0083(10) 0.0002(11)
O3 0.068(2) 0.073(2) 0.0521(19) 0.0275(17) -0.0280(15) -0.0189(17)
O4 0.0272(12) 0.0363(14) 0.0373(14) 0.0045(11) -0.0033(10) -0.0068(10)
O5 0.0446(15) 0.0492(17) 0.0403(15) 0.0156(13) -0.0226(12) -0.0182(13)
O6 0.0375(13) 0.0461(16) 0.0253(13) -0.0064(11) 0.0011(11) 0.0012(12)
O7 0.0659(19) 0.0524(18) 0.0265(13) 0.0001(12) 0.0038(13) 0.0223(14)
O8 0.0445(16) 0.0600(18) 0.0262(14) -0.0110(12) -0.0079(11) 0.0028(13)
O9 0.110(3) 0.091(3) 0.0392(18) -0.0250(17) -0.0090(17) 0.046(2)

loop_
_atom_type_symbol
_atom_type_description
_atom_type_scat_dispersion_real
_atom_type_scat_dispersion_imag
_atom_type_scat_source
C C 0.0033 0.0016 'International Tables Vol C Tables 4.2.6.8 and 6.1.1.4'
H H 0.0000 0.0000 'International Tables Vol C Tables 4.2.6.8 and 6.1.1.4'
N N 0.0061 0.0033 'International Tables Vol C Tables 4.2.6.8 and 6.1.1.4'
O O 0.0106 0.0060 'International Tables Vol C Tables 4.2.6.8 and 6.1.1.4'
Zn Zn 0.2839 1.4301 'International Tables Vol C Tables 4.2.6.8 and 6.1.1.4'

loop_
_geom_angle_atom_site_label_1
_geom_angle_atom_site_label_2
_geom_angle_atom_site_label_3
_geom_angle
_geom_angle_site_symmetry_1
_geom_angle_site_symmetry_3
O8 Zn1 O7 100.92(11) 2_564 4_456
O8 Zn1 O5 94.58(11) 2_564 4_466
O7 Zn1 O5 104.52(12) 4_456 4_466
O8 Zn1 O2 142.87(10) 2_564 .
O7 Zn1 O2 102.99(10) 4_456 .
O5 Zn1 O2 106.28(10) 4_466 .
O6 Zn2 O6 180.0 4_456 8_665
O6 Zn2 O4 85.89(10) 4_456 8_655
O6 Zn2 O4 94.11(10) 8_665 8_655
O6 Zn2 O4 94.11(10) 4_456 4_466
O6 Zn2 O4 85.89(10) 8_665 4_466
O4 Zn2 O4 180.00(13) 8_655 4_466
O6 Zn2 O2 89.70(9) 4_456 5_566
O6 Zn2 O2 90.30(9) 8_665 5_566
O4 Zn2 O2 90.72(9) 8_655 5_566
O4 Zn2 O2 89.28(9) 4_466 5_566
O6 Zn2 O2 90.30(9) 4_456 .
O6 Zn2 O2 89.70(9) 8_665 .
O4 Zn2 O2 89.28(9) 8_655 .
O4 Zn2 O2 90.72(9) 4_466 .
O2 Zn2 O2 180.0 5_566 .
C2 C1 C8 120.9(3) . .
C2 C1 O1 115.2(3) . .
C8 C1 O1 123.7(3) . .
C3 C2 C1 119.6(3) . .
C2 C3 C5 119.5(3) . .
C2 C3 C4 118.9(3) . .
C5 C3 C4 121.5(3) . .
O3 C4 O2 120.4(3) . .
O3 C4 C3 120.9(3) . .
O2 C4 C3 118.7(3) . .
C6 C5 C3 120.5(3) . .
C5 C6 C8 119.9(3) . .
C5 C6 C7 120.6(3) . .
C8 C6 C7 119.5(3) . .
O5 C7 O4 125.5(3) . .
O5 C7 C6 117.4(3) . .
O4 C7 C6 117.1(3) . .
C6 C8 C1 119.4(3) . .
C10 C9 C16 121.5(3) . .
C10 C9 O1 118.8(3) . .
C16 C9 O1 119.5(3) . .
C9 C10 C11 119.3(3) . .
C13 C11 C10 119.4(3) . .
C13 C11 C12 122.1(3) . .
C10 C11 C12 118.5(3) . .
O9 C12 O8 121.8(4) . .
O9 C12 C11 120.8(4) . .
O8 C12 C11 117.4(3) . .
C11 C13 C14 121.3(3) . .
C16 C14 C13 118.6(3) . .
C16 C14 C15 119.6(3) . .
C13 C14 C15 121.8(3) . .
O6 C15 O7 125.8(3) . .
O6 C15 C14 117.4(3) . .
O7 C15 C14 116.8(3) . .
C14 C16 C9 119.8(3) . .
C1 O1 C9 118.6(3) . .
C4 O2 Zn1 103.8(2) . .
C4 O2 Zn2 139.6(2) . .
Zn1 O2 Zn2 102.41(9) . .
C7 O4 Zn2 142.1(2) . 4_566
C7 O5 Zn1 125.3(2) . 4_566
C15 O6 Zn2 141.0(2) . 4_556
C15 O7 Zn1 126.6(2) . 4_556
C12 O8 Zn1 106.5(2) . 2_565

loop_
_geom_bond_atom_site_label_1
_geom_bond_atom_site_label_2
_geom_bond_distance
_geom_bond_site_symmetry_2
Zn1 O8 1.964(2) 2_564
Zn1 O7 1.972(3) 4_456
Zn1 O5 1.971(2) 4_466
Zn1 O2 1.995(2) .
Zn2 O6 2.033(2) 4_456
Zn2 O6 2.033(2) 8_665
Zn2 O4 2.025(2) 8_655
Zn2 O4 2.025(2) 4_466
Zn2 O2 2.309(2) 5_566
Zn2 O2 2.309(2) .
C1 C2 1.374(4) .
C1 C8 1.370(4) .
C1 O1 1.379(4) .
C2 C3 1.373(5) .
C3 C5 1.377(4) .
C3 C4 1.489(4) .
C4 O3 1.217(4) .
C4 O2 1.286(4) .
C5 C6 1.373(4) .
C6 C8 1.376(5) .
C6 C7 1.496(4) .
C7 O5 1.245(4) .
C7 O4 1.239(4) .
C9 C10 1.359(4) .
C9 C16 1.372(5) .
C9 O1 1.387(4) .
C10 C11 1.380(5) .
C11 C13 1.377(5) .
C11 C12 1.489(5) .
C12 O9 1.213(4) .
C12 O8 1.264(4) .
C13 C14 1.376(4) .
C14 C16 1.382(5) .
C14 C15 1.489(5) .
C15 O6 1.237(4) .
C15 O7 1.241(4) .
O4 Zn2 2.025(2) 4_566
O5 Zn1 1.971(2) 4_566
O6 Zn2 2.033(2) 4_556
O7 Zn1 1.972(3) 4_556
O8 Zn1 1.964(2) 2_565
